data_7128712
loop_
_publ_author_name
'Garc\'ia-\'Alvarez, Ana C'
'Gamboa-Ram\'irez, Stefani'
'Mart\'inez-Otero, Diego'
'Orio, Maylis'
'Castillo, Ivan'

_publ_section_title
;
 Self-assembled nickel cubanes as oxygen evolution catalysts.
;
_journal_issue 69
_journal_name_full 'Chemical communications (Cambridge, England)'
_journal_page_first 8608
_journal_page_last 8611
_journal_paper_doi 10.1039/d1cc03227e
_journal_volume 57
_journal_year 2021
_chemical_formula_moiety 'C36 H44 Cl4 N8 Ni4 O8, 2(C H4 O)'
_chemical_formula_sum 'C38 H52 Cl4 N8 Ni4 O10'
_chemical_formula_weight 1157.51
_space_group_crystal_system triclinic
_space_group_IT_number 2
_space_group_name_Hall '-P 1'
_space_group_name_H-M_alt 'P -1'
_atom_sites_solution_hydrogens mixed
_atom_sites_solution_primary 'Bruker SHELXT 2018/2'
_audit_creation_method SHELXL-2018/3
_audit_update_record
;
2020-09-30 deposited with the CCDC.	2021-08-02 downloaded from the CCDC.
;
_cell_angle_alpha 86.3726(7)
_cell_angle_beta 72.2389(8)
_cell_angle_gamma 86.3793(7)
_cell_formula_units_Z 2
_cell_length_a 10.85440(10)
_cell_length_b 13.9030(2)
_cell_length_c 16.2102(2)
_cell_measurement_reflns_used 9064
_cell_measurement_temperature 100(2)
_cell_measurement_theta_max 71.60
_cell_measurement_theta_min 2.87
_cell_volume 2322.52(5)
_computing_cell_refinement 'Bruker SAINT'
_computing_data_collection 'Bruker APEX2'
_computing_data_reduction 'Bruker SAINT'
_computing_molecular_graphics 'Bruker SHELXTL'
_computing_publication_material 'Bruker SHELXTL'
_computing_structure_refinement 'SHELXL-2018/3 (Sheldrick, 2018)'
_computing_structure_solution 'SHELXS-97 (Sheldrick 2008)'
_diffrn_ambient_temperature 100(2)
_diffrn_measured_fraction_theta_full 0.975
_diffrn_measured_fraction_theta_max 0.962
_diffrn_measurement_device_type 'Bruker APEX-II CCD'
_diffrn_measurement_method '\w scans'
_diffrn_radiation_monochromator mirrors
_diffrn_radiation_type CuK\a
_diffrn_radiation_wavelength 1.54178
_diffrn_reflns_av_unetI/netI 0.0283
_diffrn_reflns_Laue_measured_fraction_full 0.975
_diffrn_reflns_Laue_measured_fraction_max 0.962
_diffrn_reflns_limit_h_max 13
_diffrn_reflns_limit_h_min -12
_diffrn_reflns_limit_k_max 17
_diffrn_reflns_limit_k_min -17
_diffrn_reflns_limit_l_max 19
_diffrn_reflns_limit_l_min 0
_diffrn_reflns_number 8745
_diffrn_reflns_point_group_measured_fraction_full 0.975
_diffrn_reflns_point_group_measured_fraction_max 0.962
_diffrn_reflns_theta_full 67.679
_diffrn_reflns_theta_max 71.816
_diffrn_reflns_theta_min 2.865
_diffrn_source 'Incoatec ImuS'
_exptl_absorpt_coefficient_mu 4.467
_exptl_absorpt_correction_T_max 0.753514
_exptl_absorpt_correction_T_min 0.647580
_exptl_absorpt_correction_type multi-scan
_exptl_absorpt_process_details ' SADABS-2012/1, Sheldrick'
_exptl_crystal_colour colourless
_exptl_crystal_density_diffrn 1.655
_exptl_crystal_description plate
_exptl_crystal_F_000 1192
_exptl_crystal_recrystallization_method 'Re-crystallisation from solvent'
_exptl_crystal_size_max 0.081
_exptl_crystal_size_mid 0.046
_exptl_crystal_size_min 0.028
_refine_diff_density_max 0.425
_refine_diff_density_min -0.464
_refine_diff_density_rms 0.070
_refine_ls_extinction_method none
_refine_ls_goodness_of_fit_ref 1.043
_refine_ls_hydrogen_treatment mixed
_refine_ls_matrix_type full
_refine_ls_number_parameters 740
_refine_ls_number_reflns 8745
_refine_ls_number_restraints 612
_refine_ls_restrained_S_all 1.012
_refine_ls_R_factor_all 0.0442
_refine_ls_R_factor_gt 0.0341
_refine_ls_shift/su_max 0.001
_refine_ls_shift/su_mean 0.000
_refine_ls_structure_factor_coef Fsqd
_refine_ls_weighting_details 'w=1/[\s^2^(Fo^2^)+(0.0404P)^2^+1.3140P] where P=(Fo^2^+2Fc^2^)/3'
_refine_ls_weighting_scheme calc
_refine_ls_wR_factor_gt 0.0812
_refine_ls_wR_factor_ref 0.0866
_reflns_Friedel_coverage 0.000
_reflns_number_gt 7379
_reflns_number_total 8745
_reflns_threshold_expression 'I > 2\s(I)'
_cod_data_source_file d1cc03227e2.cif
_cod_data_source_block cu_174CPI19_0m_5
_cod_depositor_comments
;
The following automatic conversions were performed:

data item '_exptl_absorpt_correction_type' value 'multi_scan' was
changed to 'multi-scan' in accordance with the
/home/data/users/saulius/crontab/automatic-downloads/rss-feeds/RSC/lib/dictionaries/cif_core.dic
dictionary named 'cif_core.dic' version 2.4.2 last updated on
2011-04-26.

Automatic conversion script
Id: cif_fix_values 7556 2019-12-06 15:28:31Z antanas 

 Adding full bibliography for 7128712--7128713.cif.
;
_cod_database_code 7128712
_shelx_shelxl_version_number 2018/3
_shelx_space_group_comment
; 
The symmetry employed for this shelxl refinement is uniquely defined 
by the following loop, which should always be used as a source of 
symmetry information in preference to the above space-group names. 
They are only intended as comments. 
;
_shelx_estimated_absorpt_t_min 0.714
_shelx_estimated_absorpt_t_max 0.885

loop_
_space_group_symop_operation_xyz
'x, y, z'
'-x, -y, -z'

loop_
_atom_site_label
_atom_site_type_symbol
_atom_site_fract_x
_atom_site_fract_y
_atom_site_fract_z
_atom_site_U_iso_or_equiv
_atom_site_adp_type
_atom_site_occupancy
_atom_site_site_symmetry_order
_atom_site_calc_flag
_atom_site_refinement_flags_posn
_atom_site_refinement_flags_adp
_atom_site_refinement_flags_occupancy
_atom_site_disorder_assembly
_atom_site_disorder_group
Ni1 Ni 0.53289(4) 0.74087(3) 0.63417(3) 0.01754(10) Uani 1 1 d . . . . .
Ni2 Ni 0.38068(4) 0.86738(3) 0.79101(3) 0.02031(10) Uani 1 1 d D . . . .
Ni3 Ni 0.23550(4) 0.79188(3) 0.66584(3) 0.01922(10) Uani 1 1 d D . . . .
Ni4 Ni 0.32234(4) 0.65069(3) 0.79751(3) 0.02054(10) Uani 1 1 d D . . . .
Cl1 Cl 0.57392(6) 0.73515(4) 0.47819(4) 0.02001(12) Uani 1 1 d . . . . .
Cl2 Cl 0.55687(6) 0.96788(5) 0.77106(4) 0.03035(15) Uani 1 1 d . . . . .
Cl3 Cl 0.03882(6) 0.71614(4) 0.68818(4) 0.02692(14) Uani 1 1 d . . . . .
Cl4 Cl 0.28677(8) 0.63498(4) 0.95006(4) 0.03379(16) Uani 1 1 d . . . . .
O1 O 0.48253(16) 0.73749(11) 0.76835(11) 0.0194(3) Uani 1 1 d . . . . .
O3 O 0.40621(16) 0.85741(11) 0.65699(11) 0.0179(3) Uani 1 1 d . . . . .
O4 O 0.35997(16) 0.66947(11) 0.66386(11) 0.0180(3) Uani 1 1 d . . . . .
O5 O 0.67443(17) 0.84372(13) 0.61163(12) 0.0229(4) Uani 1 1 d D . . . .
H5O H 0.659(3) 0.879(2) 0.6539(14) 0.034 Uiso 1 1 d D U . . .
O6 O 0.3779(2) 0.83870(13) 0.91995(12) 0.0319(4) Uani 1 1 d D . . . .
H6O H 0.345(3) 0.7855(14) 0.937(2) 0.048 Uiso 1 1 d D U . . .
O7 O 0.28058(18) 0.78115(13) 0.53283(12) 0.0258(4) Uani 1 1 d D . . . .
H7O H 0.3591(12) 0.772(2) 0.508(2) 0.039 Uiso 1 1 d D U . . .
O8 O 0.14348(18) 0.59077(12) 0.81173(13) 0.0270(4) Uani 1 1 d D . . . .
H8O H 0.111(3) 0.621(2) 0.7766(18) 0.040 Uiso 1 1 d D U . . .
N1 N 0.6593(2) 0.63321(14) 0.65286(14) 0.0203(4) Uani 1 1 d . . . . .
N2 N 0.7494(2) 0.56280(15) 0.74842(15) 0.0237(5) Uani 1 1 d D . . . .
H2N H 0.764(3) 0.550(2) 0.7967(11) 0.028 Uiso 1 1 d D U . . .
N5 N 0.1804(2) 0.93683(14) 0.65293(14) 0.0215(4) Uani 1 1 d . . . . .
N6 N 0.2539(2) 1.08451(15) 0.61912(14) 0.0217(4) Uani 1 1 d D . . . .
H6N H 0.309(2) 1.1279(16) 0.5983(18) 0.026 Uiso 1 1 d D U . . .
N7 N 0.4157(2) 0.52113(14) 0.76001(14) 0.0204(4) Uani 1 1 d . . . . .
N8 N 0.4576(2) 0.41362(15) 0.65879(14) 0.0211(4) Uani 1 1 d . . . . .
H8N H 0.456(3) 0.386(2) 0.615(2) 0.025 Uiso 1 1 d . U . . .
C1 C 0.6686(3) 0.63311(18) 0.73233(17) 0.0224(5) Uani 1 1 d . . . . .
C2 C 0.7399(2) 0.55609(17) 0.61386(17) 0.0218(5) Uani 1 1 d . . . . .
C3 C 0.7666(3) 0.52051(19) 0.53189(18) 0.0263(6) Uani 1 1 d . . . . .
H3 H 0.728762 0.550473 0.490545 0.032 Uiso 1 1 calc R U . . .
C4 C 0.8501(3) 0.4400(2) 0.5122(2) 0.0303(6) Uani 1 1 d . . . . .
H4 H 0.869076 0.413919 0.456666 0.036 Uiso 1 1 calc R U . . .
C5 C 0.9072(3) 0.3963(2) 0.5729(2) 0.0326(6) Uani 1 1 d . . . . .
H5 H 0.964647 0.341419 0.557351 0.039 Uiso 1 1 calc R U . . .
C6 C 0.8821(3) 0.43089(19) 0.6546(2) 0.0303(6) Uani 1 1 d . . . . .
H6 H 0.920852 0.401237 0.695542 0.036 Uiso 1 1 calc R U . . .
C7 C 0.7975(3) 0.51108(18) 0.67401(18) 0.0240(5) Uani 1 1 d . . . . .
C8 C 0.5900(3) 0.70471(18) 0.79578(17) 0.0241(5) Uani 1 1 d . . . . .
H8A H 0.560412 0.673715 0.854735 0.029 Uiso 1 1 calc R U . . .
H8AB H 0.642998 0.759578 0.797276 0.029 Uiso 1 1 calc R U . . .
N3 N 0.2240(6) 0.9642(4) 0.8328(10) 0.0217(6) Uani 0.64(2) 1 d D U P A 1
N4 N 0.0055(6) 0.9839(3) 0.8824(5) 0.0217(7) Uani 0.64(2) 1 d D U P A 1
H4N H -0.072(2) 0.966(4) 0.891(3) 0.026 Uiso 0.64(2) 1 d D U P A 1
C9 C 0.1104(7) 0.9222(4) 0.8556(5) 0.0218(6) Uani 0.64(2) 1 d D U P A 1
C10 C 0.1889(7) 1.0625(5) 0.8421(10) 0.0222(7) Uani 0.64(2) 1 d D U P A 1
C11 C 0.2681(9) 1.1416(6) 0.8217(8) 0.0228(8) Uani 0.64(2) 1 d D U P A 1
H11 H 0.359477 1.133848 0.797724 0.027 Uiso 0.64(2) 1 calc R U P A 1
C12 C 0.2064(8) 1.2321(6) 0.8385(5) 0.0235(8) Uani 0.64(2) 1 d D U P A 1
H12 H 0.256951 1.287562 0.825591 0.028 Uiso 0.64(2) 1 calc R U P A 1
C13 C 0.0710(7) 1.2439(5) 0.8740(5) 0.0238(8) Uani 0.64(2) 1 d D U P A 1
H13 H 0.033088 1.306811 0.886667 0.029 Uiso 0.64(2) 1 calc R U P A 1
C14 C -0.0084(6) 1.1665(4) 0.8908(6) 0.0235(8) Uani 0.64(2) 1 d D U P A 1
H14 H -0.099951 1.174757 0.912817 0.028 Uiso 0.64(2) 1 calc R U P A 1
C15 C 0.0532(6) 1.0756(4) 0.8738(5) 0.0220(7) Uani 0.64(2) 1 d D U P A 1
C16 C 0.1057(6) 0.8153(4) 0.8517(5) 0.0216(7) Uani 0.64(2) 1 d D U P A 1
H16A H 0.089725 0.784007 0.910311 0.026 Uiso 0.64(2) 1 calc R U P A 1
H16B H 0.035143 0.799826 0.828519 0.026 Uiso 0.64(2) 1 calc R U P A 1
O2 O 0.2276(4) 0.7820(3) 0.7960(3) 0.0218(5) Uani 0.64(2) 1 d D U P A 1
N3A N 0.2276(11) 0.9669(7) 0.8280(17) 0.0218(7) Uani 0.36(2) 1 d D U P A 2
N4A N 0.0210(10) 0.9805(6) 0.9020(8) 0.0220(8) Uani 0.36(2) 1 d D U P A 2
H4NA H -0.056(4) 0.961(6) 0.926(5) 0.026 Uiso 0.36(2) 1 d D U P A 2
C9A C 0.1224(12) 0.9197(8) 0.8652(9) 0.0218(7) Uani 0.36(2) 1 d D U P A 2
C10A C 0.1994(12) 1.0639(9) 0.8443(17) 0.0223(7) Uani 0.36(2) 1 d D U P A 2
C11A C 0.2747(16) 1.1433(11) 0.8283(14) 0.0226(8) Uani 0.36(2) 1 d D U P A 2
H11A H 0.365719 1.137432 0.802026 0.027 Uiso 0.36(2) 1 calc R U P A 2
C12A C 0.2126(14) 1.2322(11) 0.8521(9) 0.0232(9) Uani 0.36(2) 1 d D U P A 2
H12A H 0.262837 1.287753 0.840819 0.028 Uiso 0.36(2) 1 calc R U P A 2
C13A C 0.0805(12) 1.2431(8) 0.8916(8) 0.0235(9) Uani 0.36(2) 1 d D U P A 2
H13A H 0.041344 1.305658 0.904622 0.028 Uiso 0.36(2) 1 calc R U P A 2
C14A C 0.0051(11) 1.1631(7) 0.9120(9) 0.0233(8) Uani 0.36(2) 1 d D U P A 2
H14A H -0.085221 1.169326 0.940924 0.028 Uiso 0.36(2) 1 calc R U P A 2
C15A C 0.0658(11) 1.0735(7) 0.8890(8) 0.0223(7) Uani 0.36(2) 1 d D U P A 2
C16A C 0.1183(11) 0.8122(8) 0.8649(8) 0.0218(7) Uani 0.36(2) 1 d D U P A 2
H16C H 0.122944 0.781937 0.920922 0.026 Uiso 0.36(2) 1 calc R U P A 2
H16D H 0.037235 0.793966 0.855260 0.026 Uiso 0.36(2) 1 calc R U P A 2
O2A O 0.2277(7) 0.7820(5) 0.7960(5) 0.0218(7) Uani 0.36(2) 1 d D U P A 2
C17 C 0.2837(2) 0.98905(17) 0.62352(16) 0.0201(5) Uani 1 1 d . . . . .
C18 C 0.0748(3) 1.00320(18) 0.66998(18) 0.0238(5) Uani 1 1 d . . . . .
C19 C -0.0578(3) 0.9908(2) 0.7033(2) 0.0304(6) Uani 1 1 d . . . . .
H19 H -0.091480 0.928368 0.716391 0.037 Uiso 1 1 calc R U . . .
C20 C -0.1388(3) 1.0733(2) 0.7165(2) 0.0368(7) Uani 1 1 d . . . . .
H20 H -0.229713 1.066867 0.739091 0.044 Uiso 1 1 calc R U . . .
C21 C -0.0905(3) 1.1656(2) 0.6976(2) 0.0353(7) Uani 1 1 d . . . . .
H21 H -0.149393 1.220206 0.708496 0.042 Uiso 1 1 calc R U . . .
C22 C 0.0402(3) 1.17954(19) 0.66356(19) 0.0286(6) Uani 1 1 d . . . . .
H22 H 0.073240 1.242203 0.650526 0.034 Uiso 1 1 calc R U . . .
C23 C 0.1208(3) 1.09658(18) 0.64939(18) 0.0241(5) Uani 1 1 d . . . . .
C24 C 0.4173(2) 0.94254(17) 0.60411(17) 0.0204(5) Uani 1 1 d . . . . .
H24A H 0.451372 0.927456 0.542133 0.024 Uiso 1 1 calc R U . . .
H24B H 0.476825 0.986106 0.617329 0.024 Uiso 1 1 calc R U . . .
C25 C 0.4120(2) 0.50363(17) 0.68210(16) 0.0199(5) Uani 1 1 d . . . . .
C26 C 0.4678(2) 0.43736(17) 0.79046(17) 0.0215(5) Uani 1 1 d . . . . .
C27 C 0.4948(3) 0.41585(19) 0.86859(18) 0.0263(6) Uani 1 1 d . . . . .
H27 H 0.478097 0.461960 0.911958 0.032 Uiso 1 1 calc R U . . .
C28 C 0.5471(3) 0.3243(2) 0.88018(19) 0.0293(6) Uani 1 1 d . . . . .
H28 H 0.566564 0.307387 0.932673 0.035 Uiso 1 1 calc R U . . .
C29 C 0.5719(3) 0.25598(19) 0.81615(19) 0.0295(6) Uani 1 1 d . . . . .
H29 H 0.606894 0.193731 0.826790 0.035 Uiso 1 1 calc R U . . .
C30 C 0.5469(3) 0.27672(18) 0.73837(18) 0.0259(6) Uani 1 1 d . . . . .
H30 H 0.564651 0.230617 0.694934 0.031 Uiso 1 1 calc R U . . .
C31 C 0.4944(2) 0.36868(18) 0.72666(17) 0.0219(5) Uani 1 1 d . . . . .
C32 C 0.3607(3) 0.57934(17) 0.62866(16) 0.0215(5) Uani 1 1 d . . . . .
H32A H 0.416479 0.580100 0.567605 0.026 Uiso 1 1 calc R U . . .
H32B H 0.271855 0.564974 0.630116 0.026 Uiso 1 1 calc R U . . .
C33 C 0.8107(3) 0.8248(2) 0.5774(2) 0.0327(6) Uani 1 1 d . . . . .
H33A H 0.828083 0.777827 0.532181 0.049 Uiso 1 1 calc R U . . .
H33B H 0.845083 0.798778 0.623953 0.049 Uiso 1 1 calc R U . . .
H33C H 0.852574 0.884906 0.552509 0.049 Uiso 1 1 calc R U . . .
C34 C 0.3479(3) 0.9084(2) 0.98404(19) 0.0332(6) Uani 1 1 d . . . . .
H34A H 0.407544 0.961059 0.964680 0.050 Uiso 1 1 calc R U . . .
H34B H 0.356634 0.878301 1.038411 0.050 Uiso 1 1 calc R U . . .
H34C H 0.258760 0.934099 0.993367 0.050 Uiso 1 1 calc R U . . .
C35 C 0.2177(3) 0.8317(2) 0.4764(2) 0.0350(7) Uani 1 1 d . . . . .
H35A H 0.260847 0.891907 0.453969 0.053 Uiso 1 1 calc R U . . .
H35B H 0.126809 0.846297 0.508490 0.053 Uiso 1 1 calc R U . . .
H35C H 0.222251 0.791440 0.427931 0.053 Uiso 1 1 calc R U . . .
C36 C 0.1160(3) 0.49124(19) 0.8195(2) 0.0345(7) Uani 1 1 d . . . . .
H36A H 0.153320 0.462490 0.763042 0.052 Uiso 1 1 calc R U . . .
H36B H 0.021977 0.484688 0.838838 0.052 Uiso 1 1 calc R U . . .
H36C H 0.153670 0.458032 0.861863 0.052 Uiso 1 1 calc R U . . .
O9 O 0.7795(2) 0.53752(16) 0.91298(14) 0.0406(5) Uani 1 1 d D . . . .
H9O H 0.760(4) 0.4868(18) 0.943(2) 0.061 Uiso 1 1 d D U . . .
C37 C 0.8340(4) 0.6044(3) 0.9525(2) 0.0477(8) Uani 1 1 d . . . . .
H37A H 0.904943 0.572212 0.970849 0.072 Uiso 1 1 calc R U . . .
H37B H 0.767421 0.629429 1.003154 0.072 Uiso 1 1 calc R U . . .
H37C H 0.867473 0.657832 0.910880 0.072 Uiso 1 1 calc R U . . .
C38 C -0.3052(5) 0.8509(3) 0.9606(2) 0.0389(9) Uani 0.736(4) 1 d D U P B 1
H38A H -0.335986 0.799354 0.934444 0.058 Uiso 0.736(4) 1 calc R U P B 1
H38B H -0.378714 0.881723 1.003591 0.058 Uiso 0.736(4) 1 calc R U P B 1
H38C H -0.242255 0.823650 0.988991 0.058 Uiso 0.736(4) 1 calc R U P B 1
O10 O -0.2459(3) 0.9201(2) 0.89552(18) 0.0351(7) Uani 0.736(4) 1 d D U P B 1
H10O H -0.289(4) 0.933(4) 0.861(3) 0.053 Uiso 0.736(4) 1 d D U P B 1
C38A C -0.2868(11) 0.8427(12) 0.9300(9) 0.0400(14) Uani 0.264(4) 1 d D U P B 2
H38D H -0.318673 0.898603 0.901178 0.060 Uiso 0.264(4) 1 calc R U P B 2
H38E H -0.358530 0.816848 0.977311 0.060 Uiso 0.264(4) 1 calc R U P B 2
H38F H -0.250398 0.792879 0.887958 0.060 Uiso 0.264(4) 1 calc R U P B 2
O10A O -0.1901(8) 0.8711(6) 0.9637(5) 0.0373(12) Uani 0.264(4) 1 d D U P B 2
H10F H -0.198(9) 0.841(8) 1.011(5) 0.056 Uiso 0.264(4) 1 d D U P B 2

loop_
_atom_site_aniso_label
_atom_site_aniso_U_11
_atom_site_aniso_U_22
_atom_site_aniso_U_33
_atom_site_aniso_U_23
_atom_site_aniso_U_13
_atom_site_aniso_U_12
Ni1 0.0208(2) 0.0141(2) 0.0180(2) -0.00266(15) -0.00672(17) 0.00327(15)
Ni2 0.0261(2) 0.0141(2) 0.0197(2) -0.00446(15) -0.00464(17) -0.00024(16)
Ni3 0.0201(2) 0.0132(2) 0.0234(2) -0.00253(15) -0.00517(17) 0.00110(15)
Ni4 0.0299(2) 0.0123(2) 0.0180(2) -0.00246(15) -0.00503(18) 0.00028(16)
Cl1 0.0239(3) 0.0178(3) 0.0181(3) -0.0026(2) -0.0059(2) 0.0007(2)
Cl2 0.0310(3) 0.0237(3) 0.0344(4) -0.0096(2) -0.0045(3) -0.0059(2)
Cl3 0.0227(3) 0.0185(3) 0.0395(4) -0.0029(2) -0.0091(3) -0.0006(2)
Cl4 0.0600(5) 0.0204(3) 0.0190(3) -0.0012(2) -0.0085(3) -0.0046(3)
O1 0.0245(9) 0.0154(8) 0.0181(9) -0.0029(6) -0.0065(7) 0.0013(7)
O3 0.0203(8) 0.0128(8) 0.0190(9) -0.0007(6) -0.0043(7) 0.0024(6)
O4 0.0222(8) 0.0123(8) 0.0190(9) -0.0032(6) -0.0054(7) 0.0011(6)
O5 0.0202(9) 0.0221(9) 0.0262(10) -0.0069(7) -0.0060(7) 0.0005(7)
O6 0.0535(13) 0.0201(9) 0.0227(10) -0.0056(7) -0.0113(9) -0.0024(9)
O7 0.0247(9) 0.0280(10) 0.0249(10) -0.0038(7) -0.0089(8) 0.0055(8)
O8 0.0299(10) 0.0150(9) 0.0331(11) -0.0007(7) -0.0050(8) -0.0026(7)
N1 0.0246(11) 0.0158(10) 0.0215(11) -0.0036(8) -0.0090(9) 0.0040(8)
N2 0.0294(12) 0.0199(10) 0.0258(12) -0.0006(8) -0.0147(10) 0.0014(9)
N5 0.0194(10) 0.0148(10) 0.0284(12) -0.0027(8) -0.0045(9) 0.0009(8)
N6 0.0201(11) 0.0163(10) 0.0285(12) 0.0009(8) -0.0076(9) 0.0000(8)
N7 0.0276(11) 0.0132(9) 0.0207(11) -0.0019(8) -0.0077(9) 0.0009(8)
N8 0.0276(11) 0.0155(10) 0.0207(11) -0.0054(8) -0.0079(9) 0.0021(8)
C1 0.0265(13) 0.0173(12) 0.0265(14) -0.0015(10) -0.0128(11) 0.0000(10)
C2 0.0207(12) 0.0160(11) 0.0295(14) -0.0029(10) -0.0091(11) 0.0022(9)
C3 0.0274(14) 0.0236(13) 0.0312(15) -0.0068(10) -0.0136(12) 0.0045(10)
C4 0.0307(14) 0.0256(14) 0.0368(16) -0.0123(11) -0.0130(12) 0.0064(11)
C5 0.0293(15) 0.0229(13) 0.0477(18) -0.0097(12) -0.0154(13) 0.0103(11)
C6 0.0324(15) 0.0208(13) 0.0421(17) -0.0004(11) -0.0194(13) 0.0061(11)
C7 0.0232(13) 0.0199(12) 0.0310(15) -0.0018(10) -0.0115(11) -0.0001(10)
C8 0.0304(14) 0.0220(12) 0.0225(13) -0.0046(10) -0.0123(11) 0.0051(10)
N3 0.0287(9) 0.0154(8) 0.0182(13) -0.0034(8) -0.0022(8) -0.0010(8)
N4 0.0278(11) 0.0164(9) 0.0183(14) -0.0030(10) -0.0027(10) -0.0005(8)
C9 0.0282(10) 0.0154(8) 0.0181(12) -0.0038(8) -0.0012(9) -0.0007(8)
C10 0.0299(10) 0.0166(8) 0.0183(12) -0.0037(8) -0.0040(10) -0.0007(8)
C11 0.0307(11) 0.0178(9) 0.0192(15) -0.0041(9) -0.0057(11) -0.0019(9)
C12 0.0329(11) 0.0182(9) 0.0194(16) -0.0038(11) -0.0073(12) -0.0018(9)
C13 0.0327(12) 0.0183(9) 0.0192(16) -0.0043(12) -0.0056(12) 0.0005(9)
C14 0.0308(12) 0.0189(9) 0.0188(15) -0.0040(11) -0.0044(12) 0.0006(9)
C15 0.0292(10) 0.0168(8) 0.0180(13) -0.0037(9) -0.0036(10) -0.0005(8)
C16 0.0277(10) 0.0144(9) 0.0189(12) -0.0042(9) -0.0009(10) 0.0000(9)
O2 0.0278(10) 0.0129(9) 0.0202(10) -0.0039(8) -0.0003(8) -0.0007(8)
N3A 0.0288(10) 0.0156(9) 0.0182(13) -0.0035(9) -0.0024(9) -0.0011(9)
N4A 0.0286(11) 0.0164(10) 0.0179(14) -0.0036(11) -0.0018(11) -0.0011(10)
C9A 0.0282(10) 0.0154(9) 0.0182(12) -0.0037(9) -0.0014(9) -0.0005(8)
C10A 0.0298(10) 0.0167(8) 0.0184(12) -0.0038(8) -0.0038(10) -0.0007(8)
C11A 0.0309(12) 0.0175(10) 0.0189(15) -0.0040(10) -0.0059(12) -0.0017(10)
C12A 0.0323(12) 0.0180(10) 0.0192(16) -0.0042(12) -0.0070(13) -0.0013(10)
C13A 0.0325(12) 0.0183(10) 0.0188(16) -0.0043(12) -0.0061(13) 0.0003(10)
C14A 0.0309(12) 0.0186(10) 0.0185(16) -0.0040(12) -0.0044(13) 0.0007(10)
C15A 0.0296(11) 0.0167(9) 0.0183(13) -0.0037(10) -0.0034(10) -0.0006(9)
C16A 0.0279(11) 0.0144(10) 0.0192(12) -0.0042(10) -0.0006(10) -0.0005(10)
O2A 0.0278(12) 0.0133(11) 0.0199(12) -0.0040(11) -0.0004(11) -0.0006(11)
C17 0.0210(12) 0.0174(11) 0.0214(12) -0.0009(9) -0.0064(10) 0.0030(9)
C18 0.0238(13) 0.0178(12) 0.0311(14) -0.0058(10) -0.0102(11) 0.0031(10)
C19 0.0237(13) 0.0228(13) 0.0470(18) -0.0108(12) -0.0121(12) -0.0007(10)
C20 0.0210(14) 0.0353(16) 0.056(2) -0.0162(14) -0.0128(13) 0.0039(12)
C21 0.0293(15) 0.0255(14) 0.055(2) -0.0136(13) -0.0186(14) 0.0094(11)
C22 0.0284(14) 0.0189(13) 0.0420(17) -0.0063(11) -0.0159(12) 0.0045(10)
C23 0.0244(13) 0.0183(12) 0.0317(15) -0.0048(10) -0.0117(11) 0.0026(10)
C24 0.0197(12) 0.0141(11) 0.0253(13) 0.0022(9) -0.0051(10) 0.0026(9)
C25 0.0236(12) 0.0128(11) 0.0240(13) -0.0039(9) -0.0078(10) -0.0001(9)
C26 0.0263(13) 0.0161(11) 0.0236(13) -0.0006(9) -0.0098(11) -0.0002(9)
C27 0.0351(15) 0.0215(13) 0.0245(14) -0.0009(10) -0.0119(12) -0.0025(11)
C28 0.0337(15) 0.0260(14) 0.0306(15) 0.0043(11) -0.0149(12) 0.0003(11)
C29 0.0318(15) 0.0183(12) 0.0382(16) 0.0031(11) -0.0121(12) 0.0042(11)
C30 0.0278(14) 0.0181(12) 0.0304(15) -0.0042(10) -0.0072(11) 0.0033(10)
C31 0.0234(13) 0.0187(12) 0.0237(13) -0.0013(9) -0.0074(10) -0.0001(9)
C32 0.0283(13) 0.0139(11) 0.0222(13) -0.0050(9) -0.0071(10) 0.0015(9)
C33 0.0217(14) 0.0341(15) 0.0438(18) -0.0079(13) -0.0119(12) 0.0022(11)
C34 0.0443(17) 0.0304(15) 0.0240(14) -0.0094(11) -0.0074(13) -0.0027(12)
C35 0.0353(16) 0.0393(17) 0.0352(17) -0.0038(13) -0.0196(13) 0.0100(13)
C36 0.0397(17) 0.0158(13) 0.0454(18) -0.0011(11) -0.0088(14) -0.0032(11)
O9 0.0559(14) 0.0399(12) 0.0308(12) 0.0104(9) -0.0202(11) -0.0143(11)
C37 0.048(2) 0.053(2) 0.0380(19) -0.0148(15) -0.0029(15) -0.0066(16)
C38 0.050(2) 0.0397(18) 0.029(2) -0.0071(17) -0.0116(17) -0.0118(16)
O10 0.0351(14) 0.0418(14) 0.0300(14) -0.0029(11) -0.0113(11) -0.0060(11)
C38A 0.046(2) 0.044(3) 0.031(3) -0.007(2) -0.012(2) -0.011(2)
O10A 0.042(2) 0.040(2) 0.031(2) -0.004(2) -0.011(2) -0.010(2)

loop_
_atom_type_symbol
_atom_type_description
_atom_type_scat_dispersion_real
_atom_type_scat_dispersion_imag
_atom_type_scat_source
C C 0.0181 0.0091 'International Tables Vol C Tables 4.2.6.8 and 6.1.1.4'
H H 0.0000 0.0000 'International Tables Vol C Tables 4.2.6.8 and 6.1.1.4'
N N 0.0311 0.0180 'International Tables Vol C Tables 4.2.6.8 and 6.1.1.4'
O O 0.0492 0.0322 'International Tables Vol C Tables 4.2.6.8 and 6.1.1.4'
Cl Cl 0.3639 0.7018 'International Tables Vol C Tables 4.2.6.8 and 6.1.1.4'
Ni Ni -3.0029 0.5091 'International Tables Vol C Tables 4.2.6.8 and 6.1.1.4'

loop_
_geom_angle_atom_site_label_1
_geom_angle_atom_site_label_2
_geom_angle_atom_site_label_3
_geom_angle
_geom_angle_site_symmetry_1
_geom_angle_site_symmetry_3
_geom_angle_publ_flag
O3 Ni1 N1 160.46(8) . . ?
O3 Ni1 O1 80.77(7) . . ?
N1 Ni1 O1 80.74(7) . . ?
O3 Ni1 O4 81.10(6) . . ?
N1 Ni1 O4 102.06(8) . . ?
O1 Ni1 O4 80.75(7) . . ?
O3 Ni1 O5 84.29(7) . . ?
N1 Ni1 O5 91.51(8) . . ?
O1 Ni1 O5 96.30(7) . . ?
O4 Ni1 O5 165.38(7) . . ?
O3 Ni1 Cl1 98.99(5) . . ?
N1 Ni1 Cl1 100.03(6) . . ?
O1 Ni1 Cl1 174.37(5) . . ?
O4 Ni1 Cl1 93.64(5) . . ?
O5 Ni1 Cl1 89.27(5) . . ?
O1 Ni2 N3A 160.6(4) . . ?
O1 Ni2 N3 159.0(2) . . ?
O1 Ni2 O2A 81.67(19) . . ?
N3A Ni2 O2A 79.8(5) . . ?
O1 Ni2 O2 81.69(12) . . ?
N3 Ni2 O2 78.8(3) . . ?
O1 Ni2 O6 85.02(7) . . ?
N3A Ni2 O6 91.4(8) . . ?
N3 Ni2 O6 89.4(5) . . ?
O2A Ni2 O6 96.3(2) . . ?
O2 Ni2 O6 96.34(13) . . ?
O1 Ni2 O3 79.36(6) . . ?
N3A Ni2 O3 102.7(8) . . ?
N3 Ni2 O3 104.5(5) . . ?
O2A Ni2 O3 79.6(2) . . ?
O2 Ni2 O3 79.65(12) . . ?
O6 Ni2 O3 164.26(7) . . ?
O1 Ni2 Cl2 98.64(5) . . ?
N3A Ni2 Cl2 100.4(4) . . ?
N3 Ni2 Cl2 101.5(2) . . ?
O2A Ni2 Cl2 174.49(19) . . ?
O2 Ni2 Cl2 174.51(12) . . ?
O6 Ni2 Cl2 89.16(6) . . ?
O3 Ni2 Cl2 95.00(5) . . ?
O7 Ni3 O3 93.62(7) . . ?
O7 Ni3 O2A 166.9(2) . . ?
O3 Ni3 O2A 80.5(2) . . ?
O7 Ni3 N5 89.80(8) . . ?
O3 Ni3 N5 78.84(7) . . ?
O2A Ni3 N5 100.41(19) . . ?
O7 Ni3 O2 166.95(13) . . ?
O3 Ni3 O2 80.54(13) . . ?
N5 Ni3 O2 100.40(12) . . ?
O7 Ni3 O4 86.61(7) . . ?
O3 Ni3 O4 79.81(6) . . ?
O2A Ni3 O4 80.87(19) . . ?
N5 Ni3 O4 158.07(8) . . ?
O2 Ni3 O4 80.89(12) . . ?
O7 Ni3 Cl3 90.96(6) . . ?
O3 Ni3 Cl3 175.34(5) . . ?
O2A Ni3 Cl3 94.8(2) . . ?
N5 Ni3 Cl3 102.03(6) . . ?
O2 Ni3 Cl3 94.80(12) . . ?
O4 Ni3 Cl3 99.65(5) . . ?
O2A Ni4 N7 162.1(2) . . ?
O2 Ni4 N7 162.08(13) . . ?
O2A Ni4 O4 82.3(2) . . ?
O2 Ni4 O4 82.35(12) . . ?
N7 Ni4 O4 80.22(7) . . ?
O2A Ni4 O1 81.5(2) . . ?
O2 Ni4 O1 81.57(13) . . ?
N7 Ni4 O1 99.50(8) . . ?
O4 Ni4 O1 80.39(7) . . ?
O2A Ni4 O8 86.4(2) . . ?
O2 Ni4 O8 86.38(13) . . ?
N7 Ni4 O8 90.03(8) . . ?
O4 Ni4 O8 91.75(7) . . ?
O1 Ni4 O8 166.37(7) . . ?
O2A Ni4 Cl4 96.86(19) . . ?
O2 Ni4 Cl4 96.84(12) . . ?
N7 Ni4 Cl4 100.76(6) . . ?
O4 Ni4 Cl4 177.20(5) . . ?
O1 Ni4 Cl4 96.84(5) . . ?
O8 Ni4 Cl4 90.88(6) . . ?
C8 O1 Ni2 127.57(14) . . ?
C8 O1 Ni1 109.98(14) . . ?
Ni2 O1 Ni1 99.64(7) . . ?
C8 O1 Ni4 118.74(15) . . ?
Ni2 O1 Ni4 97.03(7) . . ?
Ni1 O1 Ni4 99.04(7) . . ?
C24 O3 Ni1 125.42(14) . . ?
C24 O3 Ni3 110.44(14) . . ?
Ni1 O3 Ni3 100.06(7) . . ?
C24 O3 Ni2 119.02(14) . . ?
Ni1 O3 Ni2 98.72(7) . . ?
Ni3 O3 Ni2 98.70(7) . . ?
C32 O4 Ni4 109.25(14) . . ?
C32 O4 Ni1 119.05(15) . . ?
Ni4 O4 Ni1 99.01(7) . . ?
C32 O4 Ni3 129.53(15) . . ?
Ni4 O4 Ni3 96.68(7) . . ?
Ni1 O4 Ni3 97.57(7) . . ?
C33 O5 Ni1 125.51(16) . . ?
C33 O5 H5O 110(2) . . ?
Ni1 O5 H5O 110(2) . . ?
C34 O6 Ni2 124.64(17) . . ?
C34 O6 H6O 115(3) . . ?
Ni2 O6 H6O 108(3) . . ?
C35 O7 Ni3 127.18(17) . . ?
C35 O7 H7O 110(2) . . ?
Ni3 O7 H7O 114(2) . . ?
C36 O8 Ni4 127.54(17) . . ?
C36 O8 H8O 111(2) . . ?
Ni4 O8 H8O 107(2) . . ?
C1 N1 C2 105.6(2) . . ?
C1 N1 Ni1 110.59(16) . . ?
C2 N1 Ni1 143.83(17) . . ?
C1 N2 C7 107.4(2) . . ?
C1 N2 H2N 126(2) . . ?
C7 N2 H2N 127(2) . . ?
C17 N5 C18 105.4(2) . . ?
C17 N5 Ni3 110.28(16) . . ?
C18 N5 Ni3 144.06(18) . . ?
C17 N6 C23 107.3(2) . . ?
C17 N6 H6N 125(2) . . ?
C23 N6 H6N 128(2) . . ?
C25 N7 C26 106.1(2) . . ?
C25 N7 Ni4 110.16(16) . . ?
C26 N7 Ni4 142.97(17) . . ?
C25 N8 C31 107.5(2) . . ?
C25 N8 H8N 128(2) . . ?
C31 N8 H8N 124(2) . . ?
N1 C1 N2 113.0(2) . . ?
N1 C1 C8 120.9(2) . . ?
N2 C1 C8 126.1(2) . . ?
C3 C2 N1 131.3(2) . . ?
C3 C2 C7 120.2(2) . . ?
N1 C2 C7 108.5(2) . . ?
C4 C3 C2 118.0(2) . . ?
C4 C3 H3 121.0 . . ?
C2 C3 H3 121.0 . . ?
C3 C4 C5 121.1(3) . . ?
C3 C4 H4 119.5 . . ?
C5 C4 H4 119.5 . . ?
C6 C5 C4 121.7(2) . . ?
C6 C5 H5 119.1 . . ?
C4 C5 H5 119.1 . . ?
C5 C6 C7 116.8(3) . . ?
C5 C6 H6 121.6 . . ?
C7 C6 H6 121.6 . . ?
N2 C7 C6 132.3(3) . . ?
N2 C7 C2 105.5(2) . . ?
C6 C7 C2 122.2(3) . . ?
O1 C8 C1 107.7(2) . . ?
O1 C8 H8A 110.2 . . ?
C1 C8 H8A 110.2 . . ?
O1 C8 H8AB 110.2 . . ?
C1 C8 H8AB 110.2 . . ?
H8A C8 H8AB 108.5 . . ?
C9 N3 C10 103.6(5) . . ?
C9 N3 Ni2 112.9(4) . . ?
C10 N3 Ni2 143.3(5) . . ?
C9 N4 C15 106.2(4) . . ?
C9 N4 H4N 122(3) . . ?
C15 N4 H4N 131(3) . . ?
N3 C9 N4 114.4(5) . . ?
N3 C9 C16 120.4(5) . . ?
N4 C9 C16 125.2(5) . . ?
C11 C10 N3 129.0(6) . . ?
C11 C10 C15 121.0(6) . . ?
N3 C10 C15 110.0(5) . . ?
C12 C11 C10 116.6(7) . . ?
C12 C11 H11 121.7 . . ?
C10 C11 H11 121.7 . . ?
C11 C12 C13 121.9(6) . . ?
C11 C12 H12 119.1 . . ?
C13 C12 H12 119.1 . . ?
C14 C13 C12 121.9(5) . . ?
C14 C13 H13 119.1 . . ?
C12 C13 H13 119.1 . . ?
C13 C14 C15 116.4(5) . . ?
C13 C14 H14 121.8 . . ?
C15 C14 H14 121.8 . . ?
N4 C15 C14 132.1(5) . . ?
N4 C15 C10 105.8(4) . . ?
C14 C15 C10 122.1(5) . . ?
O2 C16 C9 107.3(4) . . ?
O2 C16 H16A 110.3 . . ?
C9 C16 H16A 110.3 . . ?
O2 C16 H16B 110.3 . . ?
C9 C16 H16B 110.3 . . ?
H16A C16 H16B 108.5 . . ?
C16 O2 Ni4 129.1(4) . . ?
C16 O2 Ni2 114.2(3) . . ?
Ni4 O2 Ni2 97.82(18) . . ?
C16 O2 Ni3 112.6(4) . . ?
Ni4 O2 Ni3 98.57(17) . . ?
Ni2 O2 Ni3 99.73(18) . . ?
C9A N3A C10A 108.2(9) . . ?
C9A N3A Ni2 108.0(7) . . ?
C10A N3A Ni2 141.9(10) . . ?
C9A N4A C15A 107.5(8) . . ?
C9A N4A H4NA 122(6) . . ?
C15A N4A H4NA 130(6) . . ?
N3A C9A N4A 111.3(8) . . ?
N3A C9A C16A 123.1(9) . . ?
N4A C9A C16A 125.6(9) . . ?
C11A C10A N3A 133.0(11) . . ?
C11A C10A C15A 120.0(10) . . ?
N3A C10A C15A 106.9(8) . . ?
C10A C11A C12A 117.6(12) . . ?
C10A C11A H11A 121.2 . . ?
C12A C11A H11A 121.2 . . ?
C13A C12A C11A 122.7(11) . . ?
C13A C12A H12A 118.7 . . ?
C11A C12A H12A 118.7 . . ?
C12A C13A C14A 120.1(9) . . ?
C12A C13A H13A 119.9 . . ?
C14A C13A H13A 119.9 . . ?
C13A C14A C15A 117.9(8) . . ?
C13A C14A H14A 121.0 . . ?
C15A C14A H14A 121.0 . . ?
C14A C15A N4A 132.6(8) . . ?
C14A C15A C10A 121.4(8) . . ?
N4A C15A C10A 106.0(7) . . ?
O2A C16A C9A 106.0(8) . . ?
O2A C16A H16C 110.5 . . ?
C9A C16A H16C 110.5 . . ?
O2A C16A H16D 110.5 . . ?
C9A C16A H16D 110.5 . . ?
H16C C16A H16D 108.7 . . ?
C16A O2A Ni4 123.0(6) . . ?
C16A O2A Ni2 108.3(6) . . ?
Ni4 O2A Ni2 97.9(3) . . ?
C16A O2A Ni3 124.2(7) . . ?
Ni4 O2A Ni3 98.6(3) . . ?
Ni2 O2A Ni3 99.8(3) . . ?
N5 C17 N6 112.9(2) . . ?
N5 C17 C24 120.8(2) . . ?
N6 C17 C24 126.2(2) . . ?
C19 C18 N5 131.5(2) . . ?
C19 C18 C23 119.7(2) . . ?
N5 C18 C23 108.7(2) . . ?
C20 C19 C18 117.4(3) . . ?
C20 C19 H19 121.3 . . ?
C18 C19 H19 121.3 . . ?
C19 C20 C21 121.9(3) . . ?
C19 C20 H20 119.1 . . ?
C21 C20 H20 119.1 . . ?
C22 C21 C20 121.7(3) . . ?
C22 C21 H21 119.1 . . ?
C20 C21 H21 119.1 . . ?
C21 C22 C23 116.1(3) . . ?
C21 C22 H22 121.9 . . ?
C23 C22 H22 121.9 . . ?
N6 C23 C22 131.2(2) . . ?
N6 C23 C18 105.7(2) . . ?
C22 C23 C18 123.1(3) . . ?
O3 C24 C17 106.4(2) . . ?
O3 C24 H24A 110.4 . . ?
C17 C24 H24A 110.4 . . ?
O3 C24 H24B 110.4 . . ?
C17 C24 H24B 110.4 . . ?
H24A C24 H24B 108.6 . . ?
N7 C25 N8 112.5(2) . . ?
N7 C25 C32 121.0(2) . . ?
N8 C25 C32 126.5(2) . . ?
N7 C26 C27 130.8(2) . . ?
N7 C26 C31 108.5(2) . . ?
C27 C26 C31 120.7(2) . . ?
C28 C27 C26 117.1(2) . . ?
C28 C27 H27 121.4 . . ?
C26 C27 H27 121.4 . . ?
C27 C28 C29 121.6(3) . . ?
C27 C28 H28 119.2 . . ?
C29 C28 H28 119.2 . . ?
C30 C29 C28 121.8(2) . . ?
C30 C29 H29 119.1 . . ?
C28 C29 H29 119.1 . . ?
C29 C30 C31 116.6(2) . . ?
C29 C30 H30 121.7 . . ?
C31 C30 H30 121.7 . . ?
N8 C31 C30 132.4(2) . . ?
N8 C31 C26 105.4(2) . . ?
C30 C31 C26 122.1(2) . . ?
O4 C32 C25 108.1(2) . . ?
O4 C32 H32A 110.1 . . ?
C25 C32 H32A 110.1 . . ?
O4 C32 H32B 110.1 . . ?
C25 C32 H32B 110.1 . . ?
H32A C32 H32B 108.4 . . ?
O5 C33 H33A 109.5 . . ?
O5 C33 H33B 109.5 . . ?
H33A C33 H33B 109.5 . . ?
O5 C33 H33C 109.5 . . ?
H33A C33 H33C 109.5 . . ?
H33B C33 H33C 109.5 . . ?
O6 C34 H34A 109.5 . . ?
O6 C34 H34B 109.5 . . ?
H34A C34 H34B 109.5 . . ?
O6 C34 H34C 109.5 . . ?
H34A C34 H34C 109.5 . . ?
H34B C34 H34C 109.5 . . ?
O7 C35 H35A 109.5 . . ?
O7 C35 H35B 109.5 . . ?
H35A C35 H35B 109.5 . . ?
O7 C35 H35C 109.5 . . ?
H35A C35 H35C 109.5 . . ?
H35B C35 H35C 109.5 . . ?
O8 C36 H36A 109.5 . . ?
O8 C36 H36B 109.5 . . ?
H36A C36 H36B 109.5 . . ?
O8 C36 H36C 109.5 . . ?
H36A C36 H36C 109.5 . . ?
H36B C36 H36C 109.5 . . ?
C37 O9 H9O 113(3) . . ?
O9 C37 H37A 109.5 . . ?
O9 C37 H37B 109.5 . . ?
H37A C37 H37B 109.5 . . ?
O9 C37 H37C 109.5 . . ?
H37A C37 H37C 109.5 . . ?
H37B C37 H37C 109.5 . . ?
O10 C38 H38A 109.5 . . ?
O10 C38 H38B 109.5 . . ?
H38A C38 H38B 109.5 . . ?
O10 C38 H38C 109.5 . . ?
H38A C38 H38C 109.5 . . ?
H38B C38 H38C 109.5 . . ?
C38 O10 H10O 112(4) . . ?
O10A C38A H38D 109.5 . . ?
O10A C38A H38E 109.5 . . ?
H38D C38A H38E 109.5 . . ?
O10A C38A H38F 109.5 . . ?
H38D C38A H38F 109.5 . . ?
H38E C38A H38F 109.5 . . ?
C38A O10A H10F 108.3(12) . . ?

loop_
_geom_bond_atom_site_label_1
_geom_bond_atom_site_label_2
_geom_bond_distance
_geom_bond_site_symmetry_2
_geom_bond_publ_flag
Ni1 O3 2.0339(16) . ?
Ni1 N1 2.038(2) . ?
Ni1 O1 2.0729(17) . ?
Ni1 O4 2.0890(17) . ?
Ni1 O5 2.0993(18) . ?
Ni1 Cl1 2.4355(7) . ?
Ni2 O1 2.0500(16) . ?
Ni2 N3A 2.059(7) . ?
Ni2 N3 2.071(4) . ?
Ni2 O2A 2.081(7) . ?
Ni2 O2 2.081(4) . ?
Ni2 O6 2.094(2) . ?
Ni2 O3 2.1170(17) . ?
Ni2 Cl2 2.3700(8) . ?
Ni3 O7 2.0732(19) . ?
Ni3 O3 2.0781(17) . ?
Ni3 O2A 2.081(7) . ?
Ni3 N5 2.082(2) . ?
Ni3 O2 2.082(4) . ?
Ni3 O4 2.1006(16) . ?
Ni3 Cl3 2.3584(7) . ?
Ni4 O2A 2.040(6) . ?
Ni4 O2 2.040(4) . ?
Ni4 N7 2.043(2) . ?
Ni4 O4 2.0810(17) . ?
Ni4 O1 2.0962(17) . ?
Ni4 O8 2.1031(19) . ?
Ni4 Cl4 2.3815(7) . ?
O1 C8 1.410(3) . ?
O3 C24 1.406(3) . ?
O4 C32 1.408(3) . ?
O5 C33 1.426(3) . ?
O5 H5O 0.836(10) . ?
O6 C34 1.416(3) . ?
O6 H6O 0.836(10) . ?
O7 C35 1.427(3) . ?
O7 H7O 0.830(10) . ?
O8 C36 1.424(3) . ?
O8 H8O 0.837(10) . ?
N1 C1 1.322(3) . ?
N1 C2 1.394(3) . ?
N2 C1 1.339(3) . ?
N2 C7 1.387(3) . ?
N2 H2N 0.848(10) . ?
N5 C17 1.321(3) . ?
N5 C18 1.396(3) . ?
N6 C17 1.349(3) . ?
N6 C23 1.379(3) . ?
N6 H6N 0.858(7) . ?
N7 C25 1.314(3) . ?
N7 C26 1.391(3) . ?
N8 C25 1.349(3) . ?
N8 C31 1.382(3) . ?
N8 H8N 0.83(3) . ?
C1 C8 1.505(3) . ?
C2 C3 1.387(4) . ?
C2 C7 1.406(4) . ?
C3 C4 1.384(4) . ?
C3 H3 0.9500 . ?
C4 C5 1.404(4) . ?
C4 H4 0.9500 . ?
C5 C6 1.379(4) . ?
C5 H5 0.9500 . ?
C6 C7 1.387(4) . ?
C6 H6 0.9500 . ?
C8 H8A 0.9900 . ?
C8 H8AB 0.9900 . ?
N3 C9 1.336(7) . ?
N3 C10 1.400(7) . ?
N4 C9 1.357(6) . ?
N4 C15 1.388(6) . ?
N4 H4N 0.857(10) . ?
C9 C16 1.496(6) . ?
C10 C11 1.399(7) . ?
C10 C15 1.408(7) . ?
C11 C12 1.389(7) . ?
C11 H11 0.9500 . ?
C12 C13 1.409(7) . ?
C12 H12 0.9500 . ?
C13 C14 1.382(6) . ?
C13 H13 0.9500 . ?
C14 C15 1.395(6) . ?
C14 H14 0.9500 . ?
C16 O2 1.424(6) . ?
C16 H16A 0.9900 . ?
C16 H16B 0.9900 . ?
N3A C9A 1.313(12) . ?
N3A C10A 1.388(11) . ?
N4A C9A 1.352(10) . ?
N4A C15A 1.392(10) . ?
N4A H4NA 0.859(10) . ?
C9A C16A 1.498(10) . ?
C10A C11A 1.379(12) . ?
C10A C15A 1.412(11) . ?
C11A C12A 1.387(12) . ?
C11A H11A 0.9500 . ?
C12A C13A 1.383(11) . ?
C12A H12A 0.9500 . ?
C13A C14A 1.385(11) . ?
C13A H13A 0.9500 . ?
C14A C15A 1.390(10) . ?
C14A H14A 0.9500 . ?
C16A O2A 1.422(10) . ?
C16A H16C 0.9900 . ?
C16A H16D 0.9900 . ?
C17 C24 1.500(3) . ?
C18 C19 1.392(4) . ?
C18 C23 1.404(4) . ?
C19 C20 1.386(4) . ?
C19 H19 0.9500 . ?
C20 C21 1.397(4) . ?
C20 H20 0.9500 . ?
C21 C22 1.378(4) . ?
C21 H21 0.9500 . ?
C22 C23 1.390(4) . ?
C22 H22 0.9500 . ?
C24 H24A 0.9900 . ?
C24 H24B 0.9900 . ?
C25 C32 1.508(3) . ?
C26 C27 1.395(4) . ?
C26 C31 1.405(3) . ?
C27 C28 1.385(4) . ?
C27 H27 0.9500 . ?
C28 C29 1.405(4) . ?
C28 H28 0.9500 . ?
C29 C30 1.378(4) . ?
C29 H29 0.9500 . ?
C30 C31 1.392(3) . ?
C30 H30 0.9500 . ?
C32 H32A 0.9900 . ?
C32 H32B 0.9900 . ?
C33 H33A 0.9800 . ?
C33 H33B 0.9800 . ?
C33 H33C 0.9800 . ?
C34 H34A 0.9800 . ?
C34 H34B 0.9800 . ?
C34 H34C 0.9800 . ?
C35 H35A 0.9800 . ?
C35 H35B 0.9800 . ?
C35 H35C 0.9800 . ?
C36 H36A 0.9800 . ?
C36 H36B 0.9800 . ?
C36 H36C 0.9800 . ?
O9 C37 1.414(4) . ?
O9 H9O 0.835(10) . ?
C37 H37A 0.9800 . ?
C37 H37B 0.9800 . ?
C37 H37C 0.9800 . ?
C38 O10 1.4099(10) . ?
C38 H38A 0.9800 . ?
C38 H38B 0.9800 . ?
C38 H38C 0.9800 . ?
O10 H10O 0.839(10) . ?
C38A O10A 1.4096(10) . ?
C38A H38D 0.9800 . ?
C38A H38E 0.9800 . ?
C38A H38F 0.9800 . ?
O10A H10F 0.837(10) . ?

loop_
_geom_hbond_atom_site_label_D
_geom_hbond_atom_site_label_H
_geom_hbond_atom_site_label_A
_geom_hbond_distance_DH
_geom_hbond_distance_HA
_geom_hbond_distance_DA
_geom_hbond_angle_DHA
_geom_hbond_site_symmetry_A
_geom_hbond_publ_flag
O5 H5O Cl2 0.836(10) 2.282(14) 3.0922(18) 163(3) . yes
O6 H6O Cl4 0.836(10) 2.202(14) 3.020(2) 166(4) . yes
O7 H7O Cl1 0.830(10) 2.265(14) 3.0701(19) 163(3) . yes
O8 H8O Cl3 0.837(10) 2.175(11) 3.006(2) 172(3) . yes
N2 H2N O9 0.848(10) 1.941(11) 2.783(3) 172(3) . yes
N6 H6N Cl1 0.858(7) 2.411(10) 3.250(2) 166(3) 2_676 yes
N8 H8N Cl1 0.83(3) 2.44(3) 3.234(2) 162(3) 2_666 yes
N4 H4N O10 0.857(10) 2.013(14) 2.865(7) 173(5) . yes
N4A H4NA O10A 0.859(10) 1.91(4) 2.722(12) 157(9) . yes
O9 H9O Cl4 0.835(10) 2.304(14) 3.125(2) 168(4) 2_667 yes
O10 H10O Cl2 0.839(10) 2.539(13) 3.373(3) 173(5) 1_455 yes

loop_
_geom_torsion_atom_site_label_1
_geom_torsion_atom_site_label_2
_geom_torsion_atom_site_label_3
_geom_torsion_atom_site_label_4
_geom_torsion
_geom_torsion_site_symmetry_1
_geom_torsion_site_symmetry_2
_geom_torsion_site_symmetry_3
_geom_torsion_site_symmetry_4
_geom_torsion_publ_flag
C2 N1 C1 N2 0.5(3) . . . . ?
Ni1 N1 C1 N2 179.20(18) . . . . ?
C2 N1 C1 C8 -177.5(2) . . . . ?
Ni1 N1 C1 C8 1.2(3) . . . . ?
C7 N2 C1 N1 -0.5(3) . . . . ?
C7 N2 C1 C8 177.4(2) . . . . ?
C1 N1 C2 C3 178.6(3) . . . . ?
Ni1 N1 C2 C3 0.7(5) . . . . ?
C1 N1 C2 C7 -0.3(3) . . . . ?
Ni1 N1 C2 C7 -178.2(2) . . . . ?
N1 C2 C3 C4 -178.5(3) . . . . ?
C7 C2 C3 C4 0.4(4) . . . . ?
C2 C3 C4 C5 -0.7(4) . . . . ?
C3 C4 C5 C6 0.5(5) . . . . ?
C4 C5 C6 C7 0.1(4) . . . . ?
C1 N2 C7 C6 -178.9(3) . . . . ?
C1 N2 C7 C2 0.3(3) . . . . ?
C5 C6 C7 N2 178.6(3) . . . . ?
C5 C6 C7 C2 -0.4(4) . . . . ?
C3 C2 C7 N2 -179.1(2) . . . . ?
N1 C2 C7 N2 0.0(3) . . . . ?
C3 C2 C7 C6 0.2(4) . . . . ?
N1 C2 C7 C6 179.3(2) . . . . ?
Ni2 O1 C8 C1 -153.19(16) . . . . ?
Ni1 O1 C8 C1 -32.9(2) . . . . ?
Ni4 O1 C8 C1 80.1(2) . . . . ?
N1 C1 C8 O1 22.0(3) . . . . ?
N2 C1 C8 O1 -155.8(2) . . . . ?
C10 N3 C9 N4 -2.7(17) . . . . ?
Ni2 N3 C9 N4 -179.2(6) . . . . ?
C10 N3 C9 C16 178.0(9) . . . . ?
Ni2 N3 C9 C16 1.5(15) . . . . ?
C15 N4 C9 N3 2.2(11) . . . . ?
C15 N4 C9 C16 -178.5(5) . . . . ?
C9 N3 C10 C11 -175.4(11) . . . . ?
Ni2 N3 C10 C11 -1(3) . . . . ?
C9 N3 C10 C15 2.2(18) . . . . ?
Ni2 N3 C10 C15 176.7(16) . . . . ?
N3 C10 C11 C12 -179.6(16) . . . . ?
C15 C10 C11 C12 3.1(14) . . . . ?
C10 C11 C12 C13 -0.1(11) . . . . ?
C11 C12 C13 C14 -2.7(8) . . . . ?
C12 C13 C14 C15 2.3(6) . . . . ?
C9 N4 C15 C14 179.8(5) . . . . ?
C9 N4 C15 C10 -0.6(7) . . . . ?
C13 C14 C15 N4 -179.7(5) . . . . ?
C13 C14 C15 C10 0.8(9) . . . . ?
C11 C10 C15 N4 176.8(9) . . . . ?
N3 C10 C15 N4 -1.0(14) . . . . ?
C11 C10 C15 C14 -3.5(14) . . . . ?
N3 C10 C15 C14 178.6(11) . . . . ?
N3 C9 C16 O2 -19.0(11) . . . . ?
N4 C9 C16 O2 161.8(5) . . . . ?
C9 C16 O2 Ni4 151.2(4) . . . . ?
C9 C16 O2 Ni2 27.2(5) . . . . ?
C9 C16 O2 Ni3 -85.7(4) . . . . ?
C10A N3A C9A N4A 4(3) . . . . ?
Ni2 N3A C9A N4A 171.4(10) . . . . ?
C10A N3A C9A C16A -176.9(17) . . . . ?
Ni2 N3A C9A C16A -9(3) . . . . ?
C15A N4A C9A N3A -2(2) . . . . ?
C15A N4A C9A C16A 179.1(10) . . . . ?
C9A N3A C10A C11A 173(2) . . . . ?
Ni2 N3A C10A C11A 12(6) . . . . ?
C9A N3A C10A C15A -4(3) . . . . ?
Ni2 N3A C10A C15A -165(3) . . . . ?
N3A C10A C11A C12A 179(3) . . . . ?
C15A C10A C11A C12A -5(3) . . . . ?
C10A C11A C12A C13A 1(2) . . . . ?
C11A C12A C13A C14A 2.6(16) . . . . ?
C12A C13A C14A C15A -2.2(13) . . . . ?
C13A C14A C15A N4A 177.6(9) . . . . ?
C13A C14A C15A C10A -1.5(16) . . . . ?
C9A N4A C15A C14A 179.6(10) . . . . ?
C9A N4A C15A C10A -1.2(13) . . . . ?
C11A C10A C15A C14A 5(2) . . . . ?
N3A C10A C15A C14A -177(2) . . . . ?
C11A C10A C15A N4A -174.4(17) . . . . ?
N3A C10A C15A N4A 3(2) . . . . ?
N3A C9A C16A O2A -19(2) . . . . ?
N4A C9A C16A O2A 159.9(10) . . . . ?
C9A C16A O2A Ni4 149.7(6) . . . . ?
C9A C16A O2A Ni2 36.9(9) . . . . ?
C9A C16A O2A Ni3 -79.2(9) . . . . ?
C18 N5 C17 N6 -0.6(3) . . . . ?
Ni3 N5 C17 N6 -175.99(17) . . . . ?
C18 N5 C17 C24 175.5(2) . . . . ?
Ni3 N5 C17 C24 0.2(3) . . . . ?
C23 N6 C17 N5 1.1(3) . . . . ?
C23 N6 C17 C24 -174.8(2) . . . . ?
C17 N5 C18 C19 -178.7(3) . . . . ?
Ni3 N5 C18 C19 -6.1(5) . . . . ?
C17 N5 C18 C23 -0.1(3) . . . . ?
Ni3 N5 C18 C23 172.5(2) . . . . ?
N5 C18 C19 C20 176.9(3) . . . . ?
C23 C18 C19 C20 -1.5(4) . . . . ?
C18 C19 C20 C21 -0.1(5) . . . . ?
C19 C20 C21 C22 1.0(5) . . . . ?
C20 C21 C22 C23 -0.1(5) . . . . ?
C17 N6 C23 C22 175.6(3) . . . . ?
C17 N6 C23 C18 -1.1(3) . . . . ?
C21 C22 C23 N6 -177.8(3) . . . . ?
C21 C22 C23 C18 -1.6(4) . . . . ?
C19 C18 C23 N6 179.5(2) . . . . ?
N5 C18 C23 N6 0.8(3) . . . . ?
C19 C18 C23 C22 2.4(4) . . . . ?
N5 C18 C23 C22 -176.3(3) . . . . ?
Ni1 O3 C24 C17 157.65(15) . . . . ?
Ni3 O3 C24 C17 38.1(2) . . . . ?
Ni2 O3 C24 C17 -75.0(2) . . . . ?
N5 C17 C24 O3 -26.0(3) . . . . ?
N6 C17 C24 O3 149.6(2) . . . . ?
C26 N7 C25 N8 0.3(3) . . . . ?
Ni4 N7 C25 N8 -172.02(17) . . . . ?
C26 N7 C25 C32 -179.9(2) . . . . ?
Ni4 N7 C25 C32 7.8(3) . . . . ?
C31 N8 C25 N7 -0.2(3) . . . . ?
C31 N8 C25 C32 -180.0(2) . . . . ?
C25 N7 C26 C27 179.3(3) . . . . ?
Ni4 N7 C26 C27 -12.7(5) . . . . ?
C25 N7 C26 C31 -0.3(3) . . . . ?
Ni4 N7 C26 C31 167.7(2) . . . . ?
N7 C26 C27 C28 179.8(3) . . . . ?
C31 C26 C27 C28 -0.7(4) . . . . ?
C26 C27 C28 C29 0.0(4) . . . . ?
C27 C28 C29 C30 0.7(5) . . . . ?
C28 C29 C30 C31 -0.7(4) . . . . ?
C25 N8 C31 C30 179.8(3) . . . . ?
C25 N8 C31 C26 0.0(3) . . . . ?
C29 C30 C31 N8 -179.8(3) . . . . ?
C29 C30 C31 C26 0.0(4) . . . . ?
N7 C26 C31 N8 0.2(3) . . . . ?
C27 C26 C31 N8 -179.4(2) . . . . ?
N7 C26 C31 C30 -179.6(2) . . . . ?
C27 C26 C31 C30 0.7(4) . . . . ?
Ni4 O4 C32 C25 -32.9(2) . . . . ?
Ni1 O4 C32 C25 79.7(2) . . . . ?
Ni3 O4 C32 C25 -149.51(16) . . . . ?
N7 C25 C32 O4 17.6(3) . . . . ?
N8 C25 C32 O4 -162.6(2) . . . . ?
